data_7025014
loop_
_publ_author_name
'Heitmann, Dennis'
'Jones, Cameron'
'Mills, David P.'
'Stasch, Andreas'

_publ_section_title
;
 Low coordinate lanthanide(II) complexes supported by bulky guanidinato
 and amidinato ligands.
;
_journal_issue 7
_journal_name_full 'Dalton transactions (Cambridge, England : 2003)'
_journal_page_first 1877
_journal_page_last 1882
_journal_paper_doi 10.1039/b924367d
_journal_volume 39
_journal_year 2010
_chemical_formula_sum 'C65 H101 I2 N4 O Sm2'
_chemical_formula_weight 1509.00
_chemical_name_systematic
;
?
;
_space_group_IT_number 14
_symmetry_cell_setting monoclinic
_symmetry_space_group_name_Hall '-P 2yn'
_symmetry_space_group_name_H-M 'P 1 21/n 1'
_atom_sites_solution_hydrogens geom
_atom_sites_solution_primary direct
_atom_sites_solution_secondary difmap
_audit_creation_method SHELXL-97
_cell_angle_alpha 90.00
_cell_angle_beta 97.64(3)
_cell_angle_gamma 90.00
_cell_formula_units_Z 4
_cell_length_a 16.840(3)
_cell_length_b 10.807(2)
_cell_length_c 37.239(7)
_cell_measurement_temperature 150(2)
_cell_volume 6717(2)
_computing_structure_refinement 'SHELXL-97 (Sheldrick, 1997)'
_computing_structure_solution 'SHELXS-97 (Sheldrick, 1990)'
_diffrn_ambient_temperature 150(2)
_diffrn_measured_fraction_theta_full 0.989
_diffrn_measured_fraction_theta_max 0.989
_diffrn_measurement_device_type 'Nonius Kappa CCD'
_diffrn_radiation_monochromator graphite
_diffrn_radiation_source 'fine-focus sealed tube'
_diffrn_radiation_type MoK\a
_diffrn_radiation_wavelength 0.71073
_diffrn_reflns_av_R_equivalents 0.0428
_diffrn_reflns_av_sigmaI/netI 0.0668
_diffrn_reflns_limit_h_max 20
_diffrn_reflns_limit_h_min -19
_diffrn_reflns_limit_k_max 12
_diffrn_reflns_limit_k_min -12
_diffrn_reflns_limit_l_max 44
_diffrn_reflns_limit_l_min -44
_diffrn_reflns_number 20771
_diffrn_reflns_theta_full 25.00
_diffrn_reflns_theta_max 25.00
_diffrn_reflns_theta_min 3.03
_exptl_absorpt_coefficient_mu 2.691
_exptl_absorpt_correction_T_max 0.877
_exptl_absorpt_correction_T_min 0.621
_exptl_absorpt_correction_type multi-scan
_exptl_absorpt_process_details 'Sortav (Blessing, 1995)'
_exptl_crystal_colour violet
_exptl_crystal_density_diffrn 1.492
_exptl_crystal_density_method 'not measured'
_exptl_crystal_description needle
_exptl_crystal_F_000 3028
_exptl_crystal_size_max 0.20
_exptl_crystal_size_mid 0.08
_exptl_crystal_size_min 0.05
_refine_diff_density_max 0.751
_refine_diff_density_min -0.709
_refine_diff_density_rms 0.107
_refine_ls_extinction_method none
_refine_ls_goodness_of_fit_ref 1.039
_refine_ls_hydrogen_treatment constr
_refine_ls_matrix_type full
_refine_ls_number_parameters 690
_refine_ls_number_reflns 11672
_refine_ls_number_restraints 0
_refine_ls_restrained_S_all 1.039
_refine_ls_R_factor_all 0.0671
_refine_ls_R_factor_gt 0.0433
_refine_ls_shift/su_max 0.002
_refine_ls_shift/su_mean 0.000
_refine_ls_structure_factor_coef Fsqd
_refine_ls_weighting_details 'calc w=1/[\s^2^(Fo^2^)+(0.0126P)^2^+10.9955P] where P=(Fo^2^+2Fc^2^)/3'
_refine_ls_weighting_scheme calc
_refine_ls_wR_factor_gt 0.0750
_refine_ls_wR_factor_ref 0.0815
_reflns_number_gt 8950
_reflns_number_total 11672
_reflns_threshold_expression >2sigma(I)
_cod_data_source_file b924367d.txt
_cod_data_source_block compound10
_cod_original_sg_symbol_H-M P2(1)/n
_cod_database_code 7025014

loop_
_symmetry_equiv_pos_as_xyz
'x, y, z'
'-x+1/2, y+1/2, -z+1/2'
'-x, -y, -z'
'x-1/2, -y-1/2, z-1/2'

loop_
_atom_site_label
_atom_site_type_symbol
_atom_site_fract_x
_atom_site_fract_y
_atom_site_fract_z
_atom_site_U_iso_or_equiv
_atom_site_adp_type
_atom_site_occupancy
_atom_site_symmetry_multiplicity
_atom_site_calc_flag
_atom_site_refinement_flags
Sm1 Sm 1.144755(16) 0.27632(3) 0.120255(8) 0.02935(8) Uani 1 1 d .
I1 I 0.95262(2) 0.35637(4) 0.107341(12) 0.04261(11) Uani 1 1 d .
O1 O 1.1049(2) 0.2816(4) 0.18548(10) 0.0442(11) Uani 1 1 d .
N1 N 1.2866(2) 0.3629(4) 0.13382(11) 0.0254(10) Uani 1 1 d .
C1 C 1.3407(3) 0.3930(5) 0.11108(13) 0.0266(12) Uani 1 1 d .
Sm2 Sm 0.897325(16) 0.07623(3) 0.116191(7) 0.02768(8) Uani 1 1 d .
I2 I 1.08145(2) -0.01161(4) 0.122789(12) 0.04115(11) Uani 1 1 d .
N2 N 1.3241(2) 0.3750(4) 0.07609(10) 0.0262(10) Uani 1 1 d .
C2 C 1.4226(3) 0.4584(5) 0.12088(14) 0.0306(13) Uani 1 1 d .
N3 N 0.7879(2) -0.0182(4) 0.14550(11) 0.0256(10) Uani 1 1 d .
C3 C 1.4157(3) 0.5881(6) 0.10416(16) 0.0433(16) Uani 1 1 d .
H3A H 1.4681 0.6288 0.1080 0.065 Uiso 1 1 calc R
H3B H 1.3770 0.6369 0.1157 0.065 Uiso 1 1 calc R
H3C H 1.3975 0.5816 0.0781 0.065 Uiso 1 1 calc R
N4 N 0.7057(2) -0.0886(4) 0.09488(11) 0.0282(10) Uani 1 1 d .
C4 C 1.4856(3) 0.3851(6) 0.10321(16) 0.0447(16) Uani 1 1 d .
H4A H 1.4707 0.3844 0.0769 0.067 Uiso 1 1 calc R
H4B H 1.4879 0.2999 0.1123 0.067 Uiso 1 1 calc R
H4C H 1.5381 0.4243 0.1092 0.067 Uiso 1 1 calc R
C5 C 1.4550(3) 0.4734(6) 0.16133(14) 0.0388(15) Uani 1 1 d .
H5A H 1.5071 0.5152 0.1637 0.058 Uiso 1 1 calc R
H5B H 1.4612 0.3917 0.1728 0.058 Uiso 1 1 calc R
H5C H 1.4173 0.5230 0.1732 0.058 Uiso 1 1 calc R
C6 C 1.2985(3) 0.3819(5) 0.17229(13) 0.0262(12) Uani 1 1 d .
C7 C 1.2659(3) 0.4872(5) 0.18647(14) 0.0332(14) Uani 1 1 d .
C8 C 1.2668(3) 0.4948(5) 0.22410(14) 0.0357(14) Uani 1 1 d .
H8 H 1.2432 0.5645 0.2341 0.043 Uiso 1 1 calc R
C9 C 1.3010(4) 0.4039(5) 0.24679(15) 0.0392(15) Uani 1 1 d .
H9 H 1.3008 0.4109 0.2722 0.047 Uiso 1 1 calc R
C10 C 1.3360(3) 0.3016(6) 0.23257(14) 0.0338(14) Uani 1 1 d .
H10 H 1.3610 0.2405 0.2486 0.041 Uiso 1 1 calc R
C11 C 1.3352(3) 0.2868(5) 0.19533(13) 0.0265(12) Uani 1 1 d .
C12 C 1.2341(3) 0.5958(5) 0.16248(15) 0.0364(14) Uani 1 1 d .
H12 H 1.2454 0.5777 0.1373 0.044 Uiso 1 1 calc R
C13 C 1.2760(4) 0.7174(6) 0.17438(17) 0.0498(17) Uani 1 1 d .
H13A H 1.2635 0.7401 0.1985 0.075 Uiso 1 1 calc R
H13B H 1.2574 0.7828 0.1570 0.075 Uiso 1 1 calc R
H13C H 1.3341 0.7072 0.1753 0.075 Uiso 1 1 calc R
C14 C 1.1437(4) 0.6134(6) 0.16094(17) 0.0504(17) Uani 1 1 d .
H14A H 1.1160 0.5385 0.1511 0.076 Uiso 1 1 calc R
H14B H 1.1265 0.6841 0.1453 0.076 Uiso 1 1 calc R
H14C H 1.1305 0.6288 0.1854 0.076 Uiso 1 1 calc R
C15 C 1.3734(3) 0.1755(5) 0.18019(14) 0.0298(13) Uani 1 1 d .
H15 H 1.3878 0.1998 0.1560 0.036 Uiso 1 1 calc R
C16 C 1.4512(4) 0.1338(6) 0.20344(17) 0.0515(18) Uani 1 1 d .
H16A H 1.4387 0.1011 0.2266 0.077 Uiso 1 1 calc R
H16B H 1.4875 0.2046 0.2080 0.077 Uiso 1 1 calc R
H16C H 1.4770 0.0692 0.1906 0.077 Uiso 1 1 calc R
C17 C 1.3162(4) 0.0674(5) 0.17410(18) 0.0468(16) Uani 1 1 d .
H17A H 1.3040 0.0366 0.1975 0.070 Uiso 1 1 calc R
H17B H 1.3409 0.0012 0.1614 0.070 Uiso 1 1 calc R
H17C H 1.2666 0.0943 0.1594 0.070 Uiso 1 1 calc R
C18 C 1.2486(3) 0.3245(5) 0.06348(13) 0.0280(13) Uani 1 1 d .
C19 C 1.1830(3) 0.4070(5) 0.05357(13) 0.0299(13) Uani 1 1 d .
C20 C 1.1081(3) 0.3548(6) 0.04123(14) 0.0380(15) Uani 1 1 d .
H20 H 1.0639 0.4080 0.0343 0.046 Uiso 1 1 calc R
C21 C 1.0969(4) 0.2292(7) 0.03893(15) 0.0444(17) Uani 1 1 d .
H21 H 1.0448 0.1964 0.0318 0.053 Uiso 1 1 calc R
C22 C 1.1621(4) 0.1494(6) 0.04711(15) 0.0418(16) Uani 1 1 d .
H22 H 1.1545 0.0626 0.0443 0.050 Uiso 1 1 calc R
C23 C 1.2383(3) 0.1955(5) 0.05945(14) 0.0329(14) Uani 1 1 d .
C24 C 1.1968(3) 0.5465(5) 0.05508(15) 0.0370(14) Uani 1 1 d .
H24 H 1.2344 0.5650 0.0776 0.044 Uiso 1 1 calc R
C25 C 1.2389(4) 0.5849(6) 0.02210(15) 0.0443(16) Uani 1 1 d .
H25A H 1.2874 0.5351 0.0217 0.066 Uiso 1 1 calc R
H25B H 1.2533 0.6727 0.0241 0.066 Uiso 1 1 calc R
H25C H 1.2024 0.5711 -0.0003 0.066 Uiso 1 1 calc R
C26 C 1.1216(4) 0.6245(6) 0.05608(18) 0.0538(18) Uani 1 1 d .
H26A H 1.0855 0.6133 0.0334 0.081 Uiso 1 1 calc R
H26B H 1.1365 0.7119 0.0589 0.081 Uiso 1 1 calc R
H26C H 1.0945 0.5983 0.0765 0.081 Uiso 1 1 calc R
C27 C 1.3103(3) 0.1091(6) 0.06686(15) 0.0376(15) Uani 1 1 d .
H27 H 1.3439 0.1383 0.0894 0.045 Uiso 1 1 calc R
C28 C 1.3608(4) 0.1209(6) 0.03534(17) 0.0530(18) Uani 1 1 d .
H28A H 1.4074 0.0658 0.0397 0.079 Uiso 1 1 calc R
H28B H 1.3791 0.2066 0.0337 0.079 Uiso 1 1 calc R
H28C H 1.3281 0.0977 0.0126 0.079 Uiso 1 1 calc R
C29 C 1.2889(4) -0.0274(6) 0.07242(19) 0.0575(19) Uani 1 1 d .
H29A H 1.2531 -0.0332 0.0910 0.086 Uiso 1 1 calc R
H29B H 1.3380 -0.0745 0.0802 0.086 Uiso 1 1 calc R
H29C H 1.2621 -0.0616 0.0496 0.086 Uiso 1 1 calc R
C30 C 1.0610(4) 0.3683(7) 0.20528(17) 0.0529(18) Uani 1 1 d .
H30A H 1.0141 0.4012 0.1893 0.064 Uiso 1 1 calc R
H30B H 1.0958 0.4386 0.2142 0.064 Uiso 1 1 calc R
C31 C 1.0342(5) 0.3010(7) 0.2362(2) 0.066(2) Uani 1 1 d .
H31A H 0.9754 0.3071 0.2355 0.080 Uiso 1 1 calc R
H31B H 1.0602 0.3353 0.2595 0.080 Uiso 1 1 calc R
C32 C 1.0595(4) 0.1665(7) 0.23182(18) 0.061(2) Uani 1 1 d .
H32A H 1.0769 0.1272 0.2556 0.073 Uiso 1 1 calc R
H32B H 1.0156 0.1172 0.2184 0.073 Uiso 1 1 calc R
C33 C 1.1285(4) 0.1819(6) 0.21017(16) 0.0474(17) Uani 1 1 d .
H33A H 1.1783 0.2029 0.2262 0.057 Uiso 1 1 calc R
H33B H 1.1373 0.1051 0.1968 0.057 Uiso 1 1 calc R
C34 C 0.7205(3) -0.0745(5) 0.13023(13) 0.0263(12) Uani 1 1 d .
C35 C 0.6528(3) -0.1342(6) 0.14972(15) 0.0349(14) Uani 1 1 d .
C36 C 0.6595(3) -0.1144(6) 0.19092(14) 0.0431(16) Uani 1 1 d .
H36A H 0.6114 -0.1468 0.1998 0.065 Uiso 1 1 calc R
H36B H 0.6645 -0.0258 0.1963 0.065 Uiso 1 1 calc R
H36C H 0.7068 -0.1580 0.2029 0.065 Uiso 1 1 calc R
C37 C 0.6543(4) -0.2750(6) 0.14269(17) 0.0475(17) Uani 1 1 d .
H37A H 0.7056 -0.3093 0.1538 0.071 Uiso 1 1 calc R
H37B H 0.6477 -0.2904 0.1165 0.071 Uiso 1 1 calc R
H37C H 0.6105 -0.3147 0.1532 0.071 Uiso 1 1 calc R
C38 C 0.5712(3) -0.0825(6) 0.13240(15) 0.0430(16) Uani 1 1 d .
H38A H 0.5281 -0.1224 0.1434 0.065 Uiso 1 1 calc R
H38B H 0.5640 -0.0994 0.1063 0.065 Uiso 1 1 calc R
H38C H 0.5696 0.0070 0.1364 0.065 Uiso 1 1 calc R
C39 C 0.8129(3) 0.0062(5) 0.18279(13) 0.0280(13) Uani 1 1 d .
C40 C 0.8049(3) 0.1270(5) 0.19634(14) 0.0313(13) Uani 1 1 d .
C41 C 0.8333(3) 0.1512(6) 0.23271(15) 0.0409(15) Uani 1 1 d .
H41 H 0.8264 0.2312 0.2424 0.049 Uiso 1 1 calc R
C42 C 0.8714(4) 0.0601(6) 0.25475(15) 0.0435(16) Uani 1 1 d .
H42 H 0.8899 0.0777 0.2794 0.052 Uiso 1 1 calc R
C43 C 0.8826(3) -0.0555(6) 0.24117(15) 0.0398(15) Uani 1 1 d .
H43 H 0.9101 -0.1164 0.2565 0.048 Uiso 1 1 calc R
C44 C 0.8547(3) -0.0860(6) 0.20532(13) 0.0319(14) Uani 1 1 d .
C45 C 0.7638(3) 0.2304(5) 0.17290(15) 0.0366(14) Uani 1 1 d .
H45 H 0.7733 0.2131 0.1474 0.044 Uiso 1 1 calc R
C46 C 0.7962(4) 0.3599(6) 0.18216(18) 0.0512(17) Uani 1 1 d .
H46A H 0.7826 0.3845 0.2059 0.077 Uiso 1 1 calc R
H46B H 0.7723 0.4185 0.1637 0.077 Uiso 1 1 calc R
H46C H 0.8546 0.3599 0.1828 0.077 Uiso 1 1 calc R
C47 C 0.6730(4) 0.2305(6) 0.17306(17) 0.0515(18) Uani 1 1 d .
H47A H 0.6507 0.1513 0.1636 0.077 Uiso 1 1 calc R
H47B H 0.6490 0.2980 0.1577 0.077 Uiso 1 1 calc R
H47C H 0.6611 0.2422 0.1979 0.077 Uiso 1 1 calc R
C48 C 0.8702(3) -0.2149(6) 0.19095(15) 0.0392(15) Uani 1 1 d .
H48 H 0.8334 -0.2267 0.1678 0.047 Uiso 1 1 calc R
C49 C 0.9560(4) -0.2252(7) 0.1823(2) 0.079(3) Uani 1 1 d .
H49A H 0.9649 -0.1633 0.1640 0.118 Uiso 1 1 calc R
H49B H 0.9648 -0.3082 0.1729 0.118 Uiso 1 1 calc R
H49C H 0.9935 -0.2108 0.2044 0.118 Uiso 1 1 calc R
C50 C 0.8543(4) -0.3202(6) 0.21658(17) 0.0511(18) Uani 1 1 d .
H50A H 0.8595 -0.3998 0.2045 0.077 Uiso 1 1 calc R
H50B H 0.7999 -0.3122 0.2230 0.077 Uiso 1 1 calc R
H50C H 0.8932 -0.3159 0.2386 0.077 Uiso 1 1 calc R
C51 C 0.7608(3) -0.0369(5) 0.07440(13) 0.0275(13) Uani 1 1 d .
C52 C 0.7522(3) 0.0885(5) 0.06307(13) 0.0262(12) Uani 1 1 d .
C53 C 0.8090(3) 0.1401(5) 0.04273(13) 0.0318(13) Uani 1 1 d .
H53 H 0.8034 0.2236 0.0348 0.038 Uiso 1 1 calc R
C54 C 0.8726(3) 0.0705(5) 0.03415(14) 0.0336(14) Uani 1 1 d .
H54 H 0.9112 0.1069 0.0210 0.040 Uiso 1 1 calc R
C55 C 0.8802(3) -0.0525(5) 0.04472(13) 0.0321(14) Uani 1 1 d .
H55 H 0.9234 -0.1002 0.0380 0.039 Uiso 1 1 calc R
C56 C 0.8259(3) -0.1076(5) 0.06496(14) 0.0289(13) Uani 1 1 d .
C57 C 0.6815(3) 0.1641(5) 0.07192(14) 0.0292(13) Uani 1 1 d .
H57 H 0.6711 0.1406 0.0969 0.035 Uiso 1 1 calc R
C58 C 0.6941(3) 0.3049(5) 0.07141(16) 0.0372(15) Uani 1 1 d .
H58A H 0.7430 0.3263 0.0875 0.056 Uiso 1 1 calc R
H58B H 0.6481 0.3465 0.0797 0.056 Uiso 1 1 calc R
H58C H 0.6993 0.3316 0.0467 0.056 Uiso 1 1 calc R
C59 C 0.6069(3) 0.1288(6) 0.04548(16) 0.0413(15) Uani 1 1 d .
H59A H 0.6154 0.1507 0.0207 0.062 Uiso 1 1 calc R
H59B H 0.5603 0.1736 0.0519 0.062 Uiso 1 1 calc R
H59C H 0.5976 0.0395 0.0469 0.062 Uiso 1 1 calc R
C60 C 0.8341(3) -0.2428(5) 0.07617(16) 0.0360(14) Uani 1 1 d .
H60 H 0.8192 -0.2503 0.1012 0.043 Uiso 1 1 calc R
C61 C 0.9200(4) -0.2932(6) 0.0768(2) 0.069(2) Uani 1 1 d .
H61A H 0.9228 -0.3776 0.0865 0.104 Uiso 1 1 calc R
H61B H 0.9575 -0.2402 0.0922 0.104 Uiso 1 1 calc R
H61C H 0.9342 -0.2938 0.0521 0.104 Uiso 1 1 calc R
C62 C 0.7763(4) -0.3225(6) 0.05110(18) 0.0544(18) Uani 1 1 d .
H62A H 0.7906 -0.3186 0.0265 0.082 Uiso 1 1 calc R
H62B H 0.7216 -0.2918 0.0511 0.082 Uiso 1 1 calc R
H62C H 0.7796 -0.4084 0.0596 0.082 Uiso 1 1 calc R
C63 C 0.4889(3) -0.4345(5) 0.00472(15) 0.0376(15) Uani 1 1 d .
H63A H 0.4418 -0.4371 0.0181 0.045 Uiso 1 1 calc R
H63B H 0.4736 -0.3873 -0.0179 0.045 Uiso 1 1 calc R
C64 C 0.5576(4) -0.3675(6) 0.02784(16) 0.0438(16) Uani 1 1 d .
H64A H 0.5721 -0.4142 0.0506 0.053 Uiso 1 1 calc R
H64B H 0.6050 -0.3670 0.0147 0.053 Uiso 1 1 calc R
C65 C 0.5375(4) -0.2348(6) 0.03706(16) 0.0459(16) Uani 1 1 d .
H65A H 0.5257 -0.1867 0.0147 0.069 Uiso 1 1 calc R
H65B H 0.5833 -0.1979 0.0524 0.069 Uiso 1 1 calc R
H65C H 0.4906 -0.2344 0.0501 0.069 Uiso 1 1 calc R

loop_
_atom_site_aniso_label
_atom_site_aniso_U_11
_atom_site_aniso_U_22
_atom_site_aniso_U_33
_atom_site_aniso_U_23
_atom_site_aniso_U_13
_atom_site_aniso_U_12
Sm1 0.02567(16) 0.03231(18) 0.03029(16) 0.00418(14) 0.00448(12) -0.00341(13)
I1 0.0323(2) 0.0308(2) 0.0637(3) 0.0070(2) 0.00236(19) -0.00016(18)
O1 0.044(2) 0.057(3) 0.034(2) 0.012(2) 0.0107(19) 0.005(2)
N1 0.024(2) 0.028(3) 0.024(2) 0.002(2) 0.0004(19) -0.005(2)
C1 0.030(3) 0.026(3) 0.025(3) -0.002(2) 0.008(2) 0.001(2)
Sm2 0.02469(15) 0.02979(17) 0.02792(15) 0.00165(13) 0.00113(12) -0.00292(13)
I2 0.0279(2) 0.0329(2) 0.0624(3) 0.0103(2) 0.00511(19) -0.00128(18)
N2 0.026(2) 0.033(3) 0.020(2) 0.001(2) 0.0051(19) -0.003(2)
C2 0.031(3) 0.035(4) 0.027(3) -0.001(3) 0.007(2) -0.010(3)
N3 0.025(2) 0.027(3) 0.024(2) 0.001(2) 0.0000(19) -0.004(2)
C3 0.039(4) 0.050(4) 0.040(3) 0.004(3) 0.003(3) -0.010(3)
N4 0.028(2) 0.028(3) 0.027(2) -0.001(2) -0.0015(19) -0.006(2)
C4 0.031(3) 0.055(4) 0.046(4) -0.013(3) 0.001(3) -0.003(3)
C5 0.031(3) 0.053(4) 0.031(3) 0.002(3) 0.002(3) -0.013(3)
C6 0.026(3) 0.030(3) 0.023(3) -0.003(2) 0.006(2) -0.009(2)
C7 0.037(3) 0.032(3) 0.032(3) -0.006(3) 0.009(3) -0.006(3)
C8 0.050(4) 0.029(3) 0.031(3) -0.002(3) 0.015(3) 0.002(3)
C9 0.054(4) 0.038(4) 0.027(3) -0.001(3) 0.012(3) -0.007(3)
C10 0.035(3) 0.041(4) 0.025(3) 0.003(3) 0.003(2) -0.009(3)
C11 0.028(3) 0.027(3) 0.025(3) 0.003(2) 0.002(2) -0.006(3)
C12 0.046(4) 0.028(3) 0.037(3) -0.001(3) 0.011(3) 0.003(3)
C13 0.064(4) 0.035(4) 0.052(4) -0.002(3) 0.012(3) 0.004(3)
C14 0.055(4) 0.041(4) 0.053(4) 0.006(3) -0.001(3) 0.008(3)
C15 0.028(3) 0.031(3) 0.031(3) 0.005(3) 0.002(2) 0.003(3)
C16 0.043(4) 0.056(5) 0.052(4) -0.002(4) -0.004(3) 0.013(3)
C17 0.045(4) 0.032(4) 0.065(4) -0.009(3) 0.013(3) -0.002(3)
C18 0.034(3) 0.030(3) 0.020(3) 0.005(2) 0.007(2) -0.001(3)
C19 0.032(3) 0.032(3) 0.025(3) 0.004(3) 0.002(2) -0.003(3)
C20 0.034(3) 0.054(4) 0.025(3) 0.012(3) 0.002(3) -0.002(3)
C21 0.033(3) 0.068(5) 0.031(3) 0.000(3) 0.001(3) -0.020(4)
C22 0.050(4) 0.045(4) 0.031(3) -0.007(3) 0.007(3) -0.017(3)
C23 0.039(3) 0.037(4) 0.025(3) 0.000(3) 0.012(3) -0.001(3)
C24 0.044(4) 0.036(4) 0.030(3) 0.005(3) 0.002(3) -0.001(3)
C25 0.061(4) 0.039(4) 0.033(3) 0.011(3) 0.008(3) -0.005(3)
C26 0.053(4) 0.049(4) 0.060(4) 0.010(4) 0.011(3) 0.010(4)
C27 0.039(3) 0.042(4) 0.033(3) -0.006(3) 0.008(3) 0.003(3)
C28 0.059(4) 0.051(4) 0.053(4) -0.007(4) 0.024(3) 0.011(4)
C29 0.071(5) 0.038(4) 0.067(5) 0.002(4) 0.022(4) 0.005(4)
C30 0.057(4) 0.063(5) 0.040(4) 0.000(4) 0.010(3) 0.000(4)
C31 0.079(5) 0.062(5) 0.065(5) 0.004(4) 0.033(4) -0.003(4)
C32 0.060(5) 0.073(6) 0.053(4) 0.019(4) 0.021(4) -0.003(4)
C33 0.046(4) 0.062(5) 0.036(4) 0.009(3) 0.013(3) 0.001(3)
C34 0.028(3) 0.024(3) 0.026(3) -0.001(3) 0.001(2) -0.002(3)
C35 0.029(3) 0.043(4) 0.032(3) 0.004(3) 0.001(2) -0.003(3)
C36 0.032(3) 0.066(5) 0.031(3) 0.012(3) 0.007(3) -0.011(3)
C37 0.043(4) 0.044(4) 0.057(4) 0.013(3) 0.011(3) -0.012(3)
C38 0.027(3) 0.064(5) 0.037(3) 0.003(3) 0.002(3) -0.003(3)
C39 0.023(3) 0.036(4) 0.025(3) 0.000(3) 0.006(2) -0.005(3)
C40 0.029(3) 0.035(4) 0.030(3) 0.001(3) 0.005(2) -0.002(3)
C41 0.045(4) 0.047(4) 0.030(3) -0.007(3) 0.003(3) -0.001(3)
C42 0.044(4) 0.062(5) 0.022(3) -0.006(3) -0.004(3) -0.008(4)
C43 0.035(3) 0.049(4) 0.033(3) 0.010(3) -0.003(3) -0.002(3)
C44 0.027(3) 0.046(4) 0.022(3) 0.009(3) 0.002(2) -0.008(3)
C45 0.045(4) 0.034(4) 0.032(3) -0.007(3) 0.010(3) 0.003(3)
C46 0.054(4) 0.039(4) 0.059(4) -0.005(3) 0.006(3) -0.001(3)
C47 0.045(4) 0.060(5) 0.050(4) 0.003(4) 0.007(3) 0.006(4)
C48 0.038(3) 0.045(4) 0.034(3) 0.014(3) 0.002(3) 0.002(3)
C49 0.073(5) 0.046(5) 0.129(7) 0.027(5) 0.055(5) 0.009(4)
C50 0.062(4) 0.042(4) 0.048(4) 0.011(3) 0.006(3) -0.005(3)
C51 0.024(3) 0.033(3) 0.023(3) 0.000(2) -0.004(2) -0.002(3)
C52 0.026(3) 0.027(3) 0.025(3) -0.001(2) -0.001(2) 0.000(2)
C53 0.034(3) 0.037(4) 0.024(3) 0.009(3) 0.000(2) -0.001(3)
C54 0.030(3) 0.041(4) 0.031(3) 0.003(3) 0.006(2) -0.004(3)
C55 0.034(3) 0.037(4) 0.025(3) -0.007(3) 0.000(2) 0.004(3)
C56 0.026(3) 0.031(3) 0.027(3) 0.002(3) -0.007(2) 0.002(3)
C57 0.024(3) 0.034(3) 0.029(3) 0.004(3) 0.001(2) 0.002(3)
C58 0.036(3) 0.033(4) 0.043(4) -0.004(3) 0.007(3) 0.007(3)
C59 0.033(3) 0.040(4) 0.048(4) 0.004(3) -0.004(3) 0.013(3)
C60 0.032(3) 0.028(3) 0.047(4) -0.005(3) -0.002(3) 0.005(3)
C61 0.043(4) 0.037(4) 0.122(7) 0.009(4) -0.013(4) 0.011(3)
C62 0.057(4) 0.040(4) 0.063(5) -0.007(4) -0.003(4) -0.013(3)
C63 0.036(3) 0.047(4) 0.029(3) -0.001(3) 0.000(3) -0.009(3)
C64 0.048(4) 0.044(4) 0.037(3) 0.003(3) -0.005(3) -0.009(3)
C65 0.050(4) 0.046(4) 0.041(4) -0.004(3) 0.004(3) -0.006(3)

loop_
_atom_type_symbol
_atom_type_description
_atom_type_scat_dispersion_real
_atom_type_scat_dispersion_imag
_atom_type_scat_source
C C 0.0033 0.0016 'International Tables Vol C Tables 4.2.6.8 and 6.1.1.4'
H H 0.0000 0.0000 'International Tables Vol C Tables 4.2.6.8 and 6.1.1.4'
N N 0.0061 0.0033 'International Tables Vol C Tables 4.2.6.8 and 6.1.1.4'
O O 0.0106 0.0060 'International Tables Vol C Tables 4.2.6.8 and 6.1.1.4'
Sm Sm -0.1638 3.4418 'International Tables Vol C Tables 4.2.6.8 and 6.1.1.4'
I I -0.4742 1.8119 'International Tables Vol C Tables 4.2.6.8 and 6.1.1.4'

loop_
_geom_angle_atom_site_label_1
_geom_angle_atom_site_label_2
_geom_angle_atom_site_label_3
_geom_angle
_geom_angle_site_symmetry_1
N1 Sm1 O1 99.06(13) .
N1 Sm1 C18 56.72(14) .
O1 Sm1 C18 155.61(14) .
N1 Sm1 C19 72.11(14) .
O1 Sm1 C19 150.64(14) .
C18 Sm1 C19 27.71(14) .
N1 Sm1 C20 98.80(14) .
O1 Sm1 C20 148.27(15) .
C18 Sm1 C20 47.52(15) .
C19 Sm1 C20 26.81(14) .
N1 Sm1 C23 71.94(14) .
O1 Sm1 C23 156.94(14) .
C18 Sm1 C23 27.06(14) .
C19 Sm1 C23 48.08(15) .
C20 Sm1 C23 54.64(16) .
N1 Sm1 I2 129.68(10) .
O1 Sm1 I2 82.52(10) .
C18 Sm1 I2 114.23(11) .
C19 Sm1 I2 125.05(11) .
C20 Sm1 I2 105.43(12) .
C23 Sm1 I2 87.25(11) .
N1 Sm1 I1 143.22(10) .
O1 Sm1 I1 76.27(9) .
C18 Sm1 I1 120.45(10) .
C19 Sm1 I1 94.01(11) .
C20 Sm1 I1 73.70(11) .
C23 Sm1 I1 123.77(11) .
I2 Sm1 I1 86.416(15) .
Sm2 I1 Sm1 91.714(15) .
C33 O1 C30 105.9(4) .
C33 O1 Sm1 119.8(3) .
C30 O1 Sm1 134.3(3) .
C1 N1 C6 124.7(4) .
C1 N1 Sm1 130.5(3) .
C6 N1 Sm1 104.7(3) .
N2 C1 N1 120.7(5) .
N2 C1 C2 111.5(4) .
N1 C1 C2 127.6(4) .
N3 Sm2 C51 58.38(14) .
N3 Sm2 C56 74.96(14) .
C51 Sm2 C56 28.43(14) .
N3 Sm2 C52 73.42(14) .
C51 Sm2 C52 28.29(14) .
C56 Sm2 C52 49.66(15) .
N3 Sm2 C55 102.19(14) .
C51 Sm2 C55 48.91(15) .
C56 Sm2 C55 27.36(14) .
C52 Sm2 C55 56.42(15) .
N3 Sm2 C53 100.79(14) .
C51 Sm2 C53 48.92(15) .
C56 Sm2 C53 56.54(15) .
C52 Sm2 C53 27.39(13) .
C55 Sm2 C53 47.14(15) .
N3 Sm2 C54 115.11(14) .
C51 Sm2 C54 56.77(14) .
C56 Sm2 C54 48.20(15) .
C52 Sm2 C54 47.99(14) .
C55 Sm2 C54 26.68(14) .
C53 Sm2 C54 26.41(14) .
N3 Sm2 I1 132.68(10) .
C51 Sm2 I1 124.76(11) .
C56 Sm2 I1 132.95(11) .
C52 Sm2 I1 96.63(11) .
C55 Sm2 I1 110.16(11) .
C53 Sm2 I1 78.76(11) .
C54 Sm2 I1 85.31(11) .
N3 Sm2 I2 127.50(10) .
C51 Sm2 I2 127.52(11) .
C56 Sm2 I2 99.16(10) .
C52 Sm2 I2 140.49(10) .
C55 Sm2 I2 84.74(11) .
C53 Sm2 I2 119.37(10) .
C54 Sm2 I2 94.17(11) .
I1 Sm2 I2 89.790(15) .
Sm2 I2 Sm1 91.794(16) .
C1 N2 C18 117.0(4) .
C3 C2 C4 108.4(5) .
C3 C2 C5 107.4(5) .
C4 C2 C5 107.3(5) .
C3 C2 C1 107.7(5) .
C4 C2 C1 107.9(4) .
C5 C2 C1 117.8(4) .
C34 N3 C39 128.4(4) .
C34 N3 Sm2 129.3(3) .
C39 N3 Sm2 102.3(3) .
C34 N4 C51 116.7(4) .
C7 C6 C11 121.3(5) .
C7 C6 N1 118.9(5) .
C11 C6 N1 119.3(5) .
C6 C7 C8 118.2(5) .
C6 C7 C12 122.0(5) .
C8 C7 C12 119.7(5) .
C9 C8 C7 121.5(5) .
C8 C9 C10 120.0(5) .
C9 C10 C11 121.4(5) .
C10 C11 C6 117.5(5) .
C10 C11 C15 121.0(5) .
C6 C11 C15 121.5(4) .
C14 C12 C7 112.8(5) .
C14 C12 C13 108.9(5) .
C7 C12 C13 112.2(5) .
C11 C15 C17 112.1(4) .
C11 C15 C16 113.4(5) .
C17 C15 C16 109.6(5) .
N2 C18 C23 120.8(5) .
N2 C18 C19 118.6(5) .
C23 C18 C19 120.6(5) .
N2 C18 Sm1 115.0(3) .
C23 C18 Sm1 80.0(3) .
C19 C18 Sm1 77.6(3) .
C20 C19 C18 117.7(5) .
C20 C19 C24 122.4(5) .
C18 C19 C24 119.9(5) .
C20 C19 Sm1 78.4(3) .
C18 C19 Sm1 74.7(3) .
C24 C19 Sm1 118.9(3) .
C21 C20 C19 121.9(6) .
C21 C20 Sm1 78.1(3) .
C19 C20 Sm1 74.8(3) .
C20 C21 C22 119.9(6) .
C23 C22 C21 120.8(6) .
C22 C23 C18 118.8(5) .
C22 C23 C27 120.9(5) .
C18 C23 C27 120.1(5) .
C22 C23 Sm1 78.7(3) .
C18 C23 Sm1 72.9(3) .
C27 C23 Sm1 121.1(3) .
C19 C24 C26 115.1(5) .
C19 C24 C25 108.6(5) .
C26 C24 C25 109.8(5) .
C23 C27 C29 114.6(5) .
C23 C27 C28 108.5(5) .
C29 C27 C28 110.1(5) .
O1 C30 C31 107.8(6) .
C30 C31 C32 105.4(5) .
C33 C32 C31 101.4(6) .
O1 C33 C32 104.9(5) .
N4 C34 N3 120.8(5) .
N4 C34 C35 111.2(4) .
N3 C34 C35 127.9(4) .
C36 C35 C38 108.0(5) .
C36 C35 C37 107.8(5) .
C38 C35 C37 108.6(5) .
C36 C35 C34 116.3(4) .
C38 C35 C34 108.6(4) .
C37 C35 C34 107.3(5) .
C40 C39 N3 119.4(5) .
C40 C39 C44 119.9(5) .
N3 C39 C44 120.3(5) .
C41 C40 C39 118.8(5) .
C41 C40 C45 119.2(5) .
C39 C40 C45 122.0(5) .
C42 C41 C40 120.8(6) .
C43 C42 C41 120.4(5) .
C42 C43 C44 121.6(6) .
C43 C44 C39 118.4(6) .
C43 C44 C48 120.0(5) .
C39 C44 C48 121.6(5) .
C46 C45 C40 114.9(5) .
C46 C45 C47 109.0(5) .
C40 C45 C47 112.1(5) .
C49 C48 C44 110.5(5) .
C49 C48 C50 109.1(5) .
C44 C48 C50 114.0(5) .
N4 C51 C56 120.8(5) .
N4 C51 C52 119.7(5) .
C56 C51 C52 119.5(5) .
N4 C51 Sm2 114.7(3) .
C56 C51 Sm2 77.0(3) .
C52 C51 Sm2 78.3(3) .
C53 C52 C51 119.1(5) .
C53 C52 C57 120.8(5) .
C51 C52 C57 120.0(5) .
C53 C52 Sm2 79.4(3) .
C51 C52 Sm2 73.4(3) .
C57 C52 Sm2 119.1(3) .
C54 C53 C52 120.8(5) .
C54 C53 Sm2 77.3(3) .
C52 C53 Sm2 73.2(3) .
C53 C54 C55 120.1(5) .
C53 C54 Sm2 76.2(3) .
C55 C54 Sm2 74.8(3) .
C54 C55 C56 121.3(5) .
C54 C55 Sm2 78.5(3) .
C56 C55 Sm2 73.1(3) .
C55 C56 C51 119.3(5) .
C55 C56 C60 121.1(5) .
C51 C56 C60 119.7(5) .
C55 C56 Sm2 79.5(3) .
C51 C56 Sm2 74.6(3) .
C60 C56 Sm2 117.6(3) .
C52 C57 C58 114.6(4) .
C52 C57 C59 109.0(4) .
C58 C57 C59 109.9(4) .
C56 C60 C62 110.3(5) .
C56 C60 C61 113.2(5) .
C62 C60 C61 109.3(5) .
C63 C63 C64 112.4(6) 3_645
C65 C64 C63 113.5(5) .

loop_
_geom_bond_atom_site_label_1
_geom_bond_atom_site_label_2
_geom_bond_distance
_geom_bond_site_symmetry_2
Sm1 N1 2.552(4) .
Sm1 O1 2.605(4) .
Sm1 C18 2.963(5) .
Sm1 C19 3.001(5) .
Sm1 C20 3.046(5) .
Sm1 C23 3.053(5) .
Sm1 I2 3.2945(8) .
Sm1 I1 3.3218(8) .
I1 Sm2 3.1972(8) .
O1 C33 1.438(7) .
O1 C30 1.454(7) .
N1 C1 1.363(6) .
N1 C6 1.435(6) .
C1 N2 1.310(6) .
C1 C2 1.549(7) .
Sm2 N3 2.483(4) .
Sm2 C51 2.873(5) .
Sm2 C56 2.902(5) .
Sm2 C52 2.935(5) .
Sm2 C55 2.983(5) .
Sm2 C53 3.015(5) .
Sm2 C54 3.029(5) .
Sm2 I2 3.2207(8) .
N2 C18 1.406(6) .
C2 C3 1.532(8) .
C2 C4 1.540(7) .
C2 C5 1.541(7) .
N3 C34 1.345(6) .
N3 C39 1.421(6) .
N4 C34 1.316(6) .
N4 C51 1.394(6) .
C6 C7 1.397(7) .
C6 C11 1.426(7) .
C7 C8 1.401(7) .
C7 C12 1.529(8) .
C8 C9 1.371(8) .
C9 C10 1.390(8) .
C10 C11 1.394(7) .
C11 C15 1.509(7) .
C12 C14 1.528(8) .
C12 C13 1.529(8) .
C15 C17 1.512(7) .
C15 C16 1.539(7) .
C18 C23 1.410(7) .
C18 C19 1.429(7) .
C19 C20 1.402(7) .
C19 C24 1.525(8) .
C20 C21 1.372(8) .
C21 C22 1.398(8) .
C22 C23 1.397(8) .
C23 C27 1.526(8) .
C24 C26 1.526(8) .
C24 C25 1.553(7) .
C27 C29 1.540(8) .
C27 C28 1.543(7) .
C30 C31 1.482(8) .
C31 C32 1.528(9) .
C32 C33 1.509(8) .
C34 C35 1.569(7) .
C35 C36 1.539(7) .
C35 C38 1.544(7) .
C35 C37 1.545(8) .
C39 C40 1.413(7) .
C39 C44 1.427(7) .
C40 C41 1.400(7) .
C40 C45 1.526(8) .
C41 C42 1.384(8) .
C42 C43 1.370(8) .
C43 C44 1.394(7) .
C44 C48 1.527(8) .
C45 C46 1.525(8) .
C45 C47 1.530(8) .
C48 C49 1.527(8) .
C48 C50 1.531(8) .
C51 C56 1.418(7) .
C51 C52 1.421(7) .
C52 C53 1.411(7) .
C52 C57 1.516(7) .
C53 C54 1.380(7) .
C54 C55 1.388(7) .
C55 C56 1.394(7) .
C56 C60 1.521(7) .
C57 C58 1.537(7) .
C57 C59 1.537(7) .
C60 C62 1.522(8) .
C60 C61 1.543(8) .
C63 C63 1.518(11) 3_645
C63 C64 1.529(7) .
C64 C65 1.524(8) .
